data_4035097
loop_
_publ_author_name
'Zhao, Guang-Zhen'
'Foster, Daven'
'Sipos, Gell\'ert'
'Gao, Pengchao'
'Skelton, Brian W.'
'Sobolev, Alexandre N.'
'Dorta, Reto'

_publ_section_title
;
 Electronic and Steric Tuning of an Atropisomeric Disulfoxide Ligand Motif
 and Its Use in the Rh(I)-Catalyzed Addition Reactions of Boronic Acids to
 a Wide Range of Acceptors.
;
_journal_issue 17
_journal_name_full 'The Journal of organic chemistry'
_journal_page_first 9741
_journal_page_last 9755
_journal_paper_doi 10.1021/acs.joc.8b01269
_journal_volume 83
_journal_year 2018
_chemical_absolute_configuration ad
_chemical_formula_moiety 'C22 H20 O2'
_chemical_formula_sum 'C22 H20 O2'
_chemical_formula_weight 316.38
_space_group_crystal_system orthorhombic
_space_group_IT_number 19
_space_group_name_Hall 'P 2ac 2ab'
_space_group_name_H-M_alt 'P 21 21 21'
_atom_sites_solution_hydrogens geom
_audit_creation_method SHELXL-2018/3
_cell_angle_alpha 90
_cell_angle_beta 90
_cell_angle_gamma 90
_cell_formula_units_Z 4
_cell_length_a 5.7770(1)
_cell_length_b 16.7111(4)
_cell_length_c 17.3720(4)
_cell_measurement_reflns_used 7472
_cell_measurement_temperature 100(2)
_cell_measurement_theta_max 65.731
_cell_measurement_theta_min 3.668
_cell_volume 1677.09(6)
_computing_cell_refinement 'CrysAlisPro 1.171.38.46 (Rigaku OD, 2015)'
_computing_data_collection 'CrysAlisPro 1.171.38.46 (Rigaku OD, 2015)'
_computing_data_reduction 'CrysAlisPro 1.171.38.46 (Rigaku OD, 2015)'
_computing_molecular_graphics 'X-Seed v. 4.0 (Barbour, 2001)'
_computing_publication_material 'SHELXL-2018/3 (Sheldrick, 2018)'
_computing_structure_refinement 'SHELXL-2018/3 (Sheldrick, 2018)'
_computing_structure_solution 'SHELXT-2015/1 (Sheldrick, 2015)'
_diffrn_ambient_temperature 100(2)
_diffrn_detector 'CCD plate'
_diffrn_detector_area_resol_mean 10.4738
_diffrn_detector_type Ruby
_diffrn_measured_fraction_theta_full 0.999
_diffrn_measured_fraction_theta_max 0.999
_diffrn_measurement_device 'four-circle diffractometer'
_diffrn_measurement_device_type 'Oxford Diffraction Gemini-R Ultra'
_diffrn_measurement_method '\w scans'
_diffrn_orient_matrix_type 'CrysAlisPro convention (1999,Acta A55,543-557)'
_diffrn_orient_matrix_UB_11 -0.0229827
_diffrn_orient_matrix_UB_12 -0.0877918
_diffrn_orient_matrix_UB_13 0.0259849
_diffrn_orient_matrix_UB_21 -0.0036949
_diffrn_orient_matrix_UB_22 0.0272595
_diffrn_orient_matrix_UB_23 0.0847031
_diffrn_orient_matrix_UB_31 -0.2656338
_diffrn_orient_matrix_UB_32 0.0072315
_diffrn_orient_matrix_UB_33 -0.0034215
_diffrn_radiation_monochromator mirror
_diffrn_radiation_source 'fine-focus sealed X-ray tube'
_diffrn_radiation_type CuK\a
_diffrn_radiation_wavelength 1.54178
_diffrn_reflns_av_R_equivalents 0.0894
_diffrn_reflns_av_unetI/netI 0.0380
_diffrn_reflns_Laue_measured_fraction_full 0.999
_diffrn_reflns_Laue_measured_fraction_max 0.999
_diffrn_reflns_limit_h_max 6
_diffrn_reflns_limit_h_min -6
_diffrn_reflns_limit_k_max 19
_diffrn_reflns_limit_k_min -19
_diffrn_reflns_limit_l_max 20
_diffrn_reflns_limit_l_min -20
_diffrn_reflns_number 32663
_diffrn_reflns_point_group_measured_fraction_full 0.998
_diffrn_reflns_point_group_measured_fraction_max 0.998
_diffrn_reflns_theta_full 67.236
_diffrn_reflns_theta_max 67.236
_diffrn_reflns_theta_min 3.670
_diffrn_source_type 'Enhance Ultra (Cu) X-ray Source'
_exptl_absorpt_coefficient_mu 0.620
_exptl_absorpt_correction_T_max 1.0
_exptl_absorpt_correction_T_min 0.85866
_exptl_absorpt_correction_type multi-scan
_exptl_absorpt_process_details
;
CrysAlisPro 1.171.38.46 (Rigaku Oxford Diffraction, 2015)
Empirical absorption correction using spherical harmonics,
 implemented in SCALE3 ABSPACK scaling algorithm.
;
_exptl_crystal_colour colorless
_exptl_crystal_density_diffrn 1.253
_exptl_crystal_description needle
_exptl_crystal_F_000 672
_exptl_crystal_size_max 0.221
_exptl_crystal_size_mid 0.124
_exptl_crystal_size_min 0.014
_refine_diff_density_max 0.167
_refine_diff_density_min -0.121
_refine_diff_density_rms 0.036
_refine_ls_abs_structure_details
;
 Flack x determined using 935 quotients [(I+)-(I-)]/[(I+)+(I-)]
 (Parsons, Flack and Wagner, Acta Cryst. B69 (2013) 249-259).
;
_refine_ls_abs_structure_Flack -0.1(2)
_refine_ls_extinction_method none
_refine_ls_goodness_of_fit_ref 1.000
_refine_ls_hydrogen_treatment constr
_refine_ls_matrix_type full
_refine_ls_number_parameters 218
_refine_ls_number_reflns 2983
_refine_ls_number_restraints 0
_refine_ls_restrained_S_all 1.000
_refine_ls_R_factor_all 0.0522
_refine_ls_R_factor_gt 0.0387
_refine_ls_shift/su_max 0.000
_refine_ls_shift/su_mean 0.000
_refine_ls_structure_factor_coef Fsqd
_refine_ls_weighting_details 'w=1/[\s^2^(Fo^2^)+(0.0630P)^2^] where P=(Fo^2^+2Fc^2^)/3'
_refine_ls_weighting_scheme calc
_refine_ls_wR_factor_gt 0.0936
_refine_ls_wR_factor_ref 0.1019
_reflns_Friedel_coverage 0.704
_reflns_Friedel_fraction_full 0.997
_reflns_Friedel_fraction_max 0.997
_reflns_number_gt 2504
_reflns_number_total 2983
_reflns_threshold_expression 'I > 2\s(I)'
_cod_data_source_file jo8b01269_si_005.cif
_cod_data_source_block df227
_cod_database_code 4035097
_shelx_shelxl_version_number 2018/3
_shelx_space_group_comment
;
The symmetry employed for this shelxl refinement is uniquely defined
by the following loop, which should always be used as a source of
symmetry information in preference to the above space-group names.
They are only intended as comments.
;
_shelx_estimated_absorpt_t_min 0.875
_shelx_estimated_absorpt_t_max 0.991

loop_
_space_group_symop_operation_xyz
'x, y, z'
'-x+1/2, -y, z+1/2'
'-x, y+1/2, -z+1/2'
'x+1/2, -y+1/2, -z'

loop_
_atom_site_label
_atom_site_type_symbol
_atom_site_fract_x
_atom_site_fract_y
_atom_site_fract_z
_atom_site_U_iso_or_equiv
_atom_site_adp_type
_atom_site_occupancy
_atom_site_site_symmetry_order
_atom_site_calc_flag
_atom_site_refinement_flags_posn
_atom_site_refinement_flags_adp
C1 C 0.5370(5) 0.41801(17) 0.29247(16) 0.0379(6) Uani 1 1 d . .
H1 H 0.706054 0.405159 0.292711 0.045 Uiso 1 1 calc R U
C2 C 0.4800(5) 0.45447(17) 0.37129(16) 0.0387(6) Uani 1 1 d . .
H2A H 0.326643 0.480740 0.368556 0.046 Uiso 1 1 calc R U
H2B H 0.469960 0.411000 0.409866 0.046 Uiso 1 1 calc R U
O3 O 0.8518(4) 0.51654(13) 0.36971(12) 0.0449(5) Uani 1 1 d . .
C3 C 0.6584(5) 0.51525(17) 0.39779(15) 0.0366(6) Uani 1 1 d . .
C11 C 0.4089(5) 0.33982(16) 0.27767(15) 0.0361(6) Uani 1 1 d . .
C12 C 0.1911(5) 0.32298(18) 0.30871(16) 0.0402(7) Uani 1 1 d . .
H12 H 0.116332 0.361518 0.340311 0.048 Uiso 1 1 calc R U
C13 C 0.0833(6) 0.25070(18) 0.29382(18) 0.0421(7) Uani 1 1 d . .
H13 H -0.063738 0.239806 0.315929 0.051 Uiso 1 1 calc R U
C14 C 0.1873(6) 0.19405(17) 0.24708(16) 0.0413(7) Uani 1 1 d . .
H14 H 0.112525 0.144527 0.236968 0.050 Uiso 1 1 calc R U
C15 C 0.4007(5) 0.21048(17) 0.21544(17) 0.0414(7) Uani 1 1 d . .
H15 H 0.473414 0.172081 0.183171 0.050 Uiso 1 1 calc R U
C16 C 0.5099(5) 0.28256(17) 0.23035(16) 0.0391(7) Uani 1 1 d . .
H16 H 0.656582 0.293098 0.207820 0.047 Uiso 1 1 calc R U
C21 C 0.4971(5) 0.47777(16) 0.22742(16) 0.0346(6) Uani 1 1 d . .
C22 C 0.2873(5) 0.51807(16) 0.21918(16) 0.0369(6) Uani 1 1 d . .
H22 H 0.166417 0.508665 0.255114 0.044 Uiso 1 1 calc R U
C23 C 0.2525(5) 0.57139(17) 0.15971(16) 0.0387(6) Uani 1 1 d . .
H23 H 0.108091 0.598086 0.154785 0.046 Uiso 1 1 calc R U
C24 C 0.4271(5) 0.58603(17) 0.10733(16) 0.0379(7) Uani 1 1 d . .
C25 C 0.6350(5) 0.54557(17) 0.11279(16) 0.0395(7) Uani 1 1 d . .
H25 H 0.753721 0.554194 0.075858 0.047 Uiso 1 1 calc R U
C26 C 0.6681(5) 0.49224(17) 0.17287(15) 0.0366(6) Uani 1 1 d . .
H26 H 0.811562 0.464792 0.176889 0.044 Uiso 1 1 calc R U
C31 C 0.5947(5) 0.57183(17) 0.46043(15) 0.0362(6) Uani 1 1 d . .
C32 C 0.3855(5) 0.56499(18) 0.50086(15) 0.0384(7) Uani 1 1 d . .
H32 H 0.276950 0.524807 0.486932 0.046 Uiso 1 1 calc R U
C33 C 0.3367(5) 0.61676(18) 0.56116(16) 0.0407(7) Uani 1 1 d . .
H33 H 0.195922 0.611359 0.588953 0.049 Uiso 1 1 calc R U
C34 C 0.4922(6) 0.67615(18) 0.58090(16) 0.0411(7) Uani 1 1 d . .
H34 H 0.458239 0.711623 0.622114 0.049 Uiso 1 1 calc R U
C35 C 0.6979(5) 0.68386(18) 0.54044(15) 0.0394(7) Uani 1 1 d . .
H35 H 0.804489 0.724888 0.553727 0.047 Uiso 1 1 calc R U
C36 C 0.7480(5) 0.63203(16) 0.48094(16) 0.0372(6) Uani 1 1 d . .
H36 H 0.889498 0.637651 0.453614 0.045 Uiso 1 1 calc R U
O241 O 0.3767(4) 0.64192(13) 0.05070(12) 0.0464(5) Uani 1 1 d . .
C241 C 0.5671(6) 0.6716(2) 0.0079(2) 0.0558(9) Uani 1 1 d . .
H24A H 0.515296 0.715561 -0.025181 0.084 Uiso 1 1 calc R U
H24B H 0.631291 0.628605 -0.023928 0.084 Uiso 1 1 calc R U
H24C H 0.686353 0.691165 0.043374 0.084 Uiso 1 1 calc R U

loop_
_atom_site_aniso_label
_atom_site_aniso_U_11
_atom_site_aniso_U_22
_atom_site_aniso_U_33
_atom_site_aniso_U_23
_atom_site_aniso_U_13
_atom_site_aniso_U_12
C1 0.0281(15) 0.0466(16) 0.0389(14) -0.0022(13) 0.0007(12) 0.0001(12)
C2 0.0322(16) 0.0463(16) 0.0376(14) -0.0015(12) 0.0001(12) -0.0027(12)
O3 0.0297(12) 0.0606(12) 0.0443(11) -0.0067(10) 0.0048(9) -0.0048(9)
C3 0.0309(17) 0.0459(16) 0.0331(13) 0.0035(12) -0.0031(12) -0.0009(12)
C11 0.0317(16) 0.0434(15) 0.0333(13) 0.0018(12) -0.0028(11) 0.0011(12)
C12 0.0345(17) 0.0453(16) 0.0408(15) -0.0016(13) -0.0001(12) 0.0028(13)
C13 0.0372(17) 0.0467(17) 0.0425(16) 0.0042(13) 0.0003(13) -0.0045(13)
C14 0.0440(19) 0.0424(15) 0.0376(14) 0.0042(13) -0.0052(13) -0.0034(13)
C15 0.0449(19) 0.0440(16) 0.0353(14) -0.0016(12) -0.0022(13) 0.0020(13)
C16 0.0334(16) 0.0489(16) 0.0349(15) -0.0002(12) -0.0021(12) 0.0009(13)
C21 0.0277(14) 0.0391(14) 0.0371(14) -0.0042(11) -0.0027(11) -0.0012(12)
C22 0.0277(15) 0.0458(15) 0.0373(14) -0.0024(12) 0.0019(12) -0.0001(12)
C23 0.0330(16) 0.0427(15) 0.0403(15) -0.0037(13) -0.0008(12) 0.0019(13)
C24 0.0387(18) 0.0415(15) 0.0336(14) -0.0009(12) -0.0034(12) -0.0005(12)
C25 0.0347(17) 0.0471(16) 0.0368(15) -0.0049(12) 0.0044(12) -0.0028(13)
C26 0.0288(16) 0.0440(15) 0.0370(14) -0.0045(12) -0.0009(11) 0.0006(12)
C31 0.0328(15) 0.0453(15) 0.0305(13) 0.0034(12) -0.0028(11) 0.0008(12)
C32 0.0316(16) 0.0485(16) 0.0351(14) 0.0017(12) -0.0030(12) -0.0017(13)
C33 0.0348(17) 0.0514(17) 0.0359(14) 0.0020(13) 0.0028(12) 0.0039(13)
C34 0.0438(18) 0.0450(16) 0.0344(14) -0.0005(12) -0.0017(13) 0.0052(14)
C35 0.0394(17) 0.0440(15) 0.0348(14) 0.0010(12) -0.0033(12) -0.0017(13)
C36 0.0305(15) 0.0475(15) 0.0338(13) 0.0032(12) -0.0024(12) -0.0029(13)
O241 0.0413(12) 0.0558(13) 0.0421(11) 0.0078(9) 0.0001(9) 0.0018(10)
C241 0.051(2) 0.065(2) 0.0510(18) 0.0155(16) 0.0016(15) -0.0009(16)

loop_
_atom_type_symbol
_atom_type_description
_atom_type_scat_dispersion_real
_atom_type_scat_dispersion_imag
_atom_type_scat_source
C C 0.0181 0.0091 'International Tables Vol C Tables 4.2.6.8 and 6.1.1.4'
H H 0.0000 0.0000 'International Tables Vol C Tables 4.2.6.8 and 6.1.1.4'
O O 0.0492 0.0322 'International Tables Vol C Tables 4.2.6.8 and 6.1.1.4'

loop_
_geom_angle_atom_site_label_1
_geom_angle_atom_site_label_2
_geom_angle_atom_site_label_3
_geom_angle
C11 C1 C21 111.3(2)
C11 C1 C2 112.8(2)
C21 C1 C2 111.6(2)
C11 C1 H1 106.9
C21 C1 H1 106.9
C2 C1 H1 106.9
C3 C2 C1 113.0(2)
C3 C2 H2A 109.0
C1 C2 H2A 109.0
C3 C2 H2B 109.0
C1 C2 H2B 109.0
H2A C2 H2B 107.8
O3 C3 C31 120.5(3)
O3 C3 C2 120.8(3)
C31 C3 C2 118.6(2)
C16 C11 C12 117.9(3)
C16 C11 C1 119.1(3)
C12 C11 C1 123.0(3)
C13 C12 C11 120.6(3)
C13 C12 H12 119.7
C11 C12 H12 119.7
C12 C13 C14 120.8(3)
C12 C13 H13 119.6
C14 C13 H13 119.6
C15 C14 C13 119.1(3)
C15 C14 H14 120.5
C13 C14 H14 120.5
C14 C15 C16 120.4(3)
C14 C15 H15 119.8
C16 C15 H15 119.8
C15 C16 C11 121.2(3)
C15 C16 H16 119.4
C11 C16 H16 119.4
C26 C21 C22 117.6(3)
C26 C21 C1 120.8(2)
C22 C21 C1 121.6(2)
C23 C22 C21 121.1(3)
C23 C22 H22 119.5
C21 C22 H22 119.5
C22 C23 C24 120.1(3)
C22 C23 H23 119.9
C24 C23 H23 119.9
C23 C24 C25 120.2(3)
C23 C24 O241 115.7(3)
C25 C24 O241 124.1(3)
C24 C25 C26 119.1(3)
C24 C25 H25 120.5
C26 C25 H25 120.5
C25 C26 C21 121.8(3)
C25 C26 H26 119.1
C21 C26 H26 119.1
C36 C31 C32 118.7(3)
C36 C31 C3 119.4(3)
C32 C31 C3 121.9(3)
C33 C32 C31 120.2(3)
C33 C32 H32 119.9
C31 C32 H32 119.9
C34 C33 C32 120.2(3)
C34 C33 H33 119.9
C32 C33 H33 119.9
C33 C34 C35 119.9(3)
C33 C34 H34 120.1
C35 C34 H34 120.1
C36 C35 C34 120.1(3)
C36 C35 H35 120.0
C34 C35 H35 120.0
C35 C36 C31 120.9(3)
C35 C36 H36 119.5
C31 C36 H36 119.5
C24 O241 C241 116.4(2)
O241 C241 H24A 109.5
O241 C241 H24B 109.5
H24A C241 H24B 109.5
O241 C241 H24C 109.5
H24A C241 H24C 109.5
H24B C241 H24C 109.5

loop_
_geom_bond_atom_site_label_1
_geom_bond_atom_site_label_2
_geom_bond_distance
C1 C11 1.524(4)
C1 C21 1.526(4)
C1 C2 1.534(4)
C1 H1 1.0000
C2 C3 1.519(4)
C2 H2A 0.9900
C2 H2B 0.9900
O3 C3 1.219(4)
C3 C31 1.488(4)
C11 C16 1.390(4)
C11 C12 1.398(4)
C12 C13 1.383(4)
C12 H12 0.9500
C13 C14 1.384(4)
C13 H13 0.9500
C14 C15 1.377(4)
C14 H14 0.9500
C15 C16 1.384(4)
C15 H15 0.9500
C16 H16 0.9500
C21 C26 1.390(4)
C21 C22 1.394(4)
C22 C23 1.379(4)
C22 H22 0.9500
C23 C24 1.380(4)
C23 H23 0.9500
C24 C25 1.382(4)
C24 O241 1.387(3)
C25 C26 1.386(4)
C25 H25 0.9500
C26 H26 0.9500
C31 C36 1.387(4)
C31 C32 1.402(4)
C32 C33 1.387(4)
C32 H32 0.9500
C33 C34 1.382(4)
C33 H33 0.9500
C34 C35 1.387(4)
C34 H34 0.9500
C35 C36 1.379(4)
C35 H35 0.9500
C36 H36 0.9500
O241 C241 1.417(4)
C241 H24A 0.9800
C241 H24B 0.9800
C241 H24C 0.9800

loop_
_geom_torsion_atom_site_label_1
_geom_torsion_atom_site_label_2
_geom_torsion_atom_site_label_3
_geom_torsion_atom_site_label_4
_geom_torsion
C11 C1 C2 C3 161.2(2)
C21 C1 C2 C3 -72.7(3)
C1 C2 C3 O3 -19.2(4)
C1 C2 C3 C31 162.6(2)
C21 C1 C11 C16 82.9(3)
C2 C1 C11 C16 -150.8(3)
C21 C1 C11 C12 -96.2(3)
C2 C1 C11 C12 30.2(4)
C16 C11 C12 C13 1.4(4)
C1 C11 C12 C13 -179.5(3)
C11 C12 C13 C14 -0.9(4)
C12 C13 C14 C15 0.1(4)
C13 C14 C15 C16 0.2(4)
C14 C15 C16 C11 0.4(4)
C12 C11 C16 C15 -1.2(4)
C1 C11 C16 C15 179.7(3)
C11 C1 C21 C26 -104.0(3)
C2 C1 C21 C26 129.0(3)
C11 C1 C21 C22 74.3(3)
C2 C1 C21 C22 -52.7(3)
C26 C21 C22 C23 -1.1(4)
C1 C21 C22 C23 -179.4(2)
C21 C22 C23 C24 -0.4(4)
C22 C23 C24 C25 2.0(4)
C22 C23 C24 O241 -178.6(2)
C23 C24 C25 C26 -2.1(4)
O241 C24 C25 C26 178.6(2)
C24 C25 C26 C21 0.6(4)
C22 C21 C26 C25 1.0(4)
C1 C21 C26 C25 179.3(3)
O3 C3 C31 C36 7.1(4)
C2 C3 C31 C36 -174.6(3)
O3 C3 C31 C32 -171.3(3)
C2 C3 C31 C32 6.9(4)
C36 C31 C32 C33 -1.3(4)
C3 C31 C32 C33 177.2(3)
C31 C32 C33 C34 1.0(4)
C32 C33 C34 C35 -0.2(4)
C33 C34 C35 C36 -0.4(4)
C34 C35 C36 C31 0.2(4)
C32 C31 C36 C35 0.7(4)
C3 C31 C36 C35 -177.8(2)
C23 C24 O241 C241 165.7(3)
C25 C24 O241 C241 -14.9(4)
